data_8102826
loop_
_publ_author_name
'Li-Wei Sun'
'Yu Song'

_publ_section_title
;
 Crystal structure of pyridinium chloro(hydrogen
 phosphato-O,O',O'')zinc(II), [C5H6N][ZnCl(PO4H)]
;
_journal_issue 4
_journal_name_full 'Zeitschrift f\"ur Kristallographie - New Crystal Structures'
_journal_page_first 721
_journal_volume 225
_journal_year 2010
_chemical_formula_sum 'C5 H7 Cl N O4 P Zn'
_chemical_formula_weight 276.91
_chemical_name_systematic
; 
(hydrogen-pyridine)-(hydrogen-phosphato-O,O',O'')-
(chloro)-Zinc(II)
;
_space_group_IT_number 14
_symmetry_cell_setting monoclinic
_symmetry_space_group_name_Hall '-P 2ybc'
_symmetry_space_group_name_H-M 'P 1 21/c 1'
_atom_sites_solution_hydrogens geom
_atom_sites_solution_primary direct
_atom_sites_solution_secondary difmap
_audit_creation_method SHELXL-97
_cell_angle_alpha 90.00
_cell_angle_beta 104.904(2)
_cell_angle_gamma 90.00
_cell_formula_units_Z 4
_cell_length_a 11.2847(17)
_cell_length_b 9.2835(14)
_cell_length_c 8.8884(13)
_cell_measurement_reflns_used 1894
_cell_measurement_temperature 298(2)
_cell_measurement_theta_max 28.20
_cell_measurement_theta_min 1.87
_cell_volume 899.8(2)
_computing_cell_refinement 'R-Axis (Rigaku, 2001)'
_computing_data_collection 'R-Axis (Rigaku, 2001)'
_computing_data_reduction 'R-Axis (Rigaku, 2001)'
_computing_molecular_graphics 'SHELXTL (Bruker, 1997)'
_computing_publication_material 'SHELXTL (Bruker, 1997)'
_computing_structure_refinement 'SHELXTL (Bruker, 1997)'
_computing_structure_solution 'SHELXTL (Bruker, 1997)'
_diffrn_ambient_temperature 298(2)
_diffrn_measured_fraction_theta_full 0.921
_diffrn_measured_fraction_theta_max 0.921
_diffrn_measurement_device_type 'Rigaku RAXIS-RAPID'
_diffrn_measurement_method '\w scans'
_diffrn_radiation_monochromator graphite
_diffrn_radiation_source 'fine-focus sealed tube'
_diffrn_radiation_type MoK\a
_diffrn_radiation_wavelength 0.71073
_diffrn_reflns_av_R_equivalents 0.0209
_diffrn_reflns_av_sigmaI/netI 0.0249
_diffrn_reflns_limit_h_max 13
_diffrn_reflns_limit_h_min -14
_diffrn_reflns_limit_k_max 11
_diffrn_reflns_limit_k_min -11
_diffrn_reflns_limit_l_max 11
_diffrn_reflns_limit_l_min -11
_diffrn_reflns_number 5186
_diffrn_reflns_theta_full 28.20
_diffrn_reflns_theta_max 28.20
_diffrn_reflns_theta_min 1.87
_diffrn_standards_decay_% none
_diffrn_standards_number none
_exptl_absorpt_coefficient_mu 3.183
_exptl_absorpt_correction_T_max 0.57
_exptl_absorpt_correction_T_min 0.22
_exptl_absorpt_correction_type multi-scan
_exptl_absorpt_process_details 'ABSCOR (Rigaku, 2001)'
_exptl_crystal_colour yellow
_exptl_crystal_density_diffrn 2.044
_exptl_crystal_density_method 'not measured'
_exptl_crystal_description plan
_exptl_crystal_F_000 552
_exptl_crystal_size_max 0.17
_exptl_crystal_size_mid 0.37
_exptl_crystal_size_min 0.49
_refine_diff_density_max 0.384
_refine_diff_density_min -0.407
_refine_diff_density_rms 0.088
_refine_ls_extinction_method none
_refine_ls_goodness_of_fit_ref 1.069
_refine_ls_hydrogen_treatment mixed
_refine_ls_matrix_type full
_refine_ls_number_parameters 118
_refine_ls_number_reflns 2042
_refine_ls_number_restraints 3
_refine_ls_restrained_S_all 1.069
_refine_ls_R_factor_all 0.0278
_refine_ls_R_factor_gt 0.0256
_refine_ls_shift/su_max 0.001
_refine_ls_shift/su_mean 0.000
_refine_ls_structure_factor_coef Fsqd
_refine_ls_weighting_details 'calc w=1/[\s^2^(Fo^2^)+(0.0390P)^2^+0.4028P] where P=(Fo^2^+2Fc^2^)/3'
_refine_ls_weighting_scheme calc
_refine_ls_wR_factor_gt 0.0686
_refine_ls_wR_factor_ref 0.0696
_reflns_number_gt 1894
_reflns_number_total 2042
_reflns_threshold_expression >2sigma(I)
_cod_data_source_file 1267-3152.cff
_cod_data_source_block Cophenphosphate
_cod_depositor_comments
;
The following automatic conversions were performed:
'_symmetry_cell_setting' value 'Monoclinic' changed to 'monoclinic'
according to '/home/saulius/struct/CIF-dictionaries/cif_core.dic'
dictionary named 'cif_core.dic' version 2.4.1 from 2010-06-29.

Automatic conversion script
Id: cif_fix_enum 1555 2011-01-17 13:19:09Z saulius 
;
_cod_original_sg_symbol_H-M P2(1)/c
_cod_database_code 8102826

loop_
_symmetry_equiv_pos_as_xyz
'x, y, z'
'-x, y+1/2, -z+1/2'
'-x, -y, -z'
'x, -y-1/2, z-1/2'

loop_
_atom_site_label
_atom_site_type_symbol
_atom_site_fract_x
_atom_site_fract_y
_atom_site_fract_z
_atom_site_U_iso_or_equiv
_atom_site_adp_type
_atom_site_occupancy
_atom_site_symmetry_multiplicity
_atom_site_calc_flag
_atom_site_refinement_flags
_atom_site_disorder_assembly
_atom_site_disorder_group
Zn1 Zn -0.13573(2) 0.47660(3) -0.34668(3) 0.02328(10) Uani 1 1 d . . .
P1 P -0.03760(5) 0.28238(5) -0.59046(6) 0.02196(13) Uani 1 1 d . . .
O1 O 0.07494(16) 0.2414(2) -0.4525(2) 0.0417(4) Uani 1 1 d . . .
H01 H 0.0504 0.2095 -0.3799 0.063 Uiso 1 1 calc R . .
O2 O -0.01786(15) 0.63621(17) -0.29521(17) 0.0285(3) Uani 1 1 d . . .
O3 O -0.12601(15) 0.37170(18) -0.52846(18) 0.0319(3) Uani 1 1 d . . .
O4 O -0.10083(18) 0.35465(18) -0.1622(2) 0.0395(4) Uani 1 1 d . . .
C1 C 0.3464(5) -0.1743(4) -0.5282(4) 0.0777(13) Uani 1 1 d D . .
H1B H 0.3514 -0.2566 -0.4672 0.093 Uiso 1 1 calc R . .
C2 C 0.4208(3) -0.1579(4) -0.6223(5) 0.0681(10) Uani 1 1 d D . .
H2A H 0.4794 -0.2275 -0.6255 0.082 Uiso 1 1 calc R . .
C3 C 0.4101(3) -0.0389(4) -0.7128(4) 0.0560(9) Uani 1 1 d D . .
H3A H 0.4610 -0.0269 -0.7791 0.067 Uiso 1 1 calc R . .
C4 C 0.3260(3) 0.0619(4) -0.7069(4) 0.0606(8) Uani 1 1 d D . .
H4A H 0.3175 0.1431 -0.7701 0.073 Uiso 1 1 calc R . .
C5 C 0.2546(3) 0.0442(5) -0.6088(5) 0.0734(12) Uani 1 1 d D . .
H5A H 0.1973 0.1142 -0.6016 0.088 Uiso 1 1 calc R . .
N1 N 0.2661(3) -0.0731(5) -0.5228(4) 0.0807(12) Uani 1 1 d D . .
H1A H 0.2194 -0.0838 -0.4608 0.097 Uiso 1 1 calc R . .
Cl1 Cl -0.32594(6) 0.55976(8) -0.37067(8) 0.04326(17) Uani 1 1 d . . .

loop_
_atom_site_aniso_label
_atom_site_aniso_U_11
_atom_site_aniso_U_22
_atom_site_aniso_U_33
_atom_site_aniso_U_23
_atom_site_aniso_U_13
_atom_site_aniso_U_12
Zn1 0.02794(16) 0.02104(14) 0.02485(15) -0.00100(8) 0.01400(11) 0.00017(8)
P1 0.0285(3) 0.0212(2) 0.0200(2) -0.00115(18) 0.0130(2) -0.00136(19)
O1 0.0352(9) 0.0626(12) 0.0298(8) 0.0167(8) 0.0130(7) 0.0089(8)
O2 0.0392(9) 0.0291(8) 0.0210(7) -0.0016(6) 0.0150(6) -0.0086(6)
O3 0.0362(8) 0.0339(8) 0.0296(8) -0.0079(6) 0.0155(7) 0.0025(7)
O4 0.0627(12) 0.0284(8) 0.0381(9) 0.0134(7) 0.0322(9) 0.0169(8)
C1 0.113(3) 0.059(2) 0.0500(19) 0.0097(17) 0.001(2) -0.037(2)
C2 0.0549(19) 0.059(2) 0.081(2) -0.0204(18) -0.0012(18) 0.0147(16)
C3 0.0464(17) 0.080(2) 0.0517(18) -0.0183(16) 0.0305(15) -0.0193(16)
C4 0.071(2) 0.0470(16) 0.0589(19) 0.0063(15) 0.0077(17) -0.0073(16)
C5 0.0414(18) 0.085(3) 0.096(3) -0.042(2) 0.0214(19) 0.0052(17)
N1 0.080(2) 0.120(3) 0.0592(18) -0.038(2) 0.0486(17) -0.062(2)
Cl1 0.0308(3) 0.0501(4) 0.0529(4) -0.0028(3) 0.0181(3) 0.0082(3)

loop_
_atom_type_symbol
_atom_type_description
_atom_type_scat_dispersion_real
_atom_type_scat_dispersion_imag
_atom_type_scat_source
C C 0.0033 0.0016 'International Tables Vol C Tables 4.2.6.8 and 6.1.1.4'
H H 0.0000 0.0000 'International Tables Vol C Tables 4.2.6.8 and 6.1.1.4'
N N 0.0061 0.0033 'International Tables Vol C Tables 4.2.6.8 and 6.1.1.4'
O O 0.0106 0.0060 'International Tables Vol C Tables 4.2.6.8 and 6.1.1.4'
Zn Zn 0.2839 1.4301 'International Tables Vol C Tables 4.2.6.8 and 6.1.1.4'
P P 0.1023 0.0942 'International Tables Vol C Tables 4.2.6.8 and 6.1.1.4'
Cl Cl 0.1484 0.1585 'International Tables Vol C Tables 4.2.6.8 and 6.1.1.4'

loop_
_geom_angle_atom_site_label_1
_geom_angle_atom_site_label_2
_geom_angle_atom_site_label_3
_geom_angle
_geom_angle_site_symmetry_1
_geom_angle_site_symmetry_3
_geom_angle_publ_flag
O3 Zn1 O4 111.84(7) . . y
O3 Zn1 O2 113.45(7) . . y
O4 Zn1 O2 105.31(7) . . y
O3 Zn1 Cl1 110.90(5) . . y
O4 Zn1 Cl1 105.18(6) . . y
O2 Zn1 Cl1 109.70(5) . . y
O3 P1 O4 109.34(10) . 4_565 y
O3 P1 O2 113.28(9) . 3_564 y
O4 P1 O2 111.43(9) 4_565 3_564 y
O3 P1 O1 109.08(10) . . y
O4 P1 O1 108.89(11) 4_565 . y
O2 P1 O1 104.64(9) 3_564 . y
P1 O1 H01 109.5 . . n
P1 O2 Zn1 126.03(9) 3_564 . n
P1 O3 Zn1 140.91(11) . . n
P1 O4 Zn1 144.37(10) 4_566 . n
N1 C1 C2 119.4(3) . . n
N1 C1 H1B 120.3 . . n
C2 C1 H1B 120.3 . . n
C1 C2 C3 119.3(3) . . n
C1 C2 H2A 120.3 . . n
C3 C2 H2A 120.3 . . n
C4 C3 C2 120.1(3) . . n
C4 C3 H3A 119.9 . . n
C2 C3 H3A 119.9 . . n
C5 C4 C3 119.2(3) . . n
C5 C4 H4A 120.4 . . n
C3 C4 H4A 120.4 . . n
N1 C5 C4 119.5(3) . . n
N1 C5 H5A 120.2 . . n
C4 C5 H5A 120.2 . . n
C1 N1 C5 122.3(3) . . n
C1 N1 H1A 118.8 . . n
C5 N1 H1A 118.8 . . n

loop_
_geom_bond_atom_site_label_1
_geom_bond_atom_site_label_2
_geom_bond_distance
_geom_bond_site_symmetry_2
_geom_bond_publ_flag
Zn1 O3 1.9137(15) . y
Zn1 O4 1.9479(16) . y
Zn1 O2 1.9649(15) . y
Zn1 Cl1 2.2390(7) . y
P1 O3 1.5064(16) . y
P1 O4 1.5165(16) 4_565 y
P1 O2 1.5240(15) 3_564 y
P1 O1 1.5685(18) . y
O1 H01 0.8200 . y
O2 P1 1.5240(15) 3_564 y
O4 P1 1.5165(16) 4_566 y
C1 N1 1.315(6) . n
C1 C2 1.338(6) . n
C1 H1B 0.9300 . y
C2 C3 1.354(5) . n
C2 H2A 0.9300 . y
C3 C4 1.343(5) . n
C3 H3A 0.9300 . y
C4 C5 1.341(6) . n
C4 H4A 0.9300 . y
C5 N1 1.317(6) . n
C5 H5A 0.9300 . y
N1 H1A 0.8600 . y

loop_
_geom_hbond_atom_site_label_D
_geom_hbond_atom_site_label_H
_geom_hbond_atom_site_label_A
_geom_hbond_distance_DH
_geom_hbond_distance_HA
_geom_hbond_distance_DA
_geom_hbond_angle_DHA
_geom_hbond_site_symmetry_A
N1 H1A O4 0.86 2.02 2.865(3) 168.8 2_544
C3 H3A Cl1 0.93 2.75 3.610(3) 154.9 4_665
O1 H01 O2 0.82 1.82 2.635(2) 172.2 2_544
